data_2219458
loop_
_publ_author_name
'Zhang, Chun-Sheng'
'Li, Da-Xiong'
'Zhang, De-Hua'
'He, Yan-Ping'
'Li, Cong'

_publ_section_title 6-Cyclohexylmethyl-2-cyclohexylsulfanyl-5-isopropylpyrimidin-4(3<i>H</i>)-one
_journal_coeditor_code WN2273
_journal_issue 9
_journal_name_full 'Acta Crystallographica Section E'
_journal_page_first o1768
_journal_paper_doi 10.1107/S1600536808025592
_journal_volume 64
_journal_year 2008
_chemical_formula_iupac 'C20 H32 N2 O S'
_chemical_formula_moiety 'C20 H32 N2 O S'
_chemical_formula_sum 'C20 H32 N2 O S'
_chemical_formula_weight 348.54
_chemical_name_systematic
;
6-Cyclohexylmethyl-2-cyclohexylsulfanyl-5-isopropylpyrimidin-4(3<i>H</i>)-one
;
_space_group_IT_number 2
_symmetry_cell_setting triclinic
_symmetry_space_group_name_Hall '-P 1'
_symmetry_space_group_name_H-M 'P -1'
_atom_sites_solution_hydrogens geom
_atom_sites_solution_primary direct
_atom_sites_solution_secondary difmap
_audit_creation_method SHELXL97
_cell_angle_alpha 63.250(2)
_cell_angle_beta 69.195(2)
_cell_angle_gamma 63.033(2)
_cell_formula_units_Z 2
_cell_length_a 9.9549(16)
_cell_length_b 10.9542(17)
_cell_length_c 12.1054(19)
_cell_measurement_reflns_used 4697
_cell_measurement_temperature 298(2)
_cell_measurement_theta_max 28.26
_cell_measurement_theta_min 1.92
_cell_volume 1031.5(3)
_computing_cell_refinement 'SAINT (Bruker, 1998)'
_computing_data_collection 'SMART (Bruker, 1998)'
_computing_data_reduction 'SAINT (Bruker, 1998)'
_computing_molecular_graphics 'SHELXTL (Sheldrick, 2008)'
_computing_publication_material 'SHELXTL (Sheldrick, 2008)'
_computing_structure_refinement 'SHELXL97 (Sheldrick, 2008)'
_computing_structure_solution 'SHELXS97 (Sheldrick, 2008)'
_diffrn_ambient_temperature 298(2)
_diffrn_measured_fraction_theta_full 0.988
_diffrn_measured_fraction_theta_max 0.938
_diffrn_measurement_device_type 'Bruker SMART CCD area-detector'
_diffrn_measurement_method '\f and \w'
_diffrn_radiation_monochromator graphite
_diffrn_radiation_source 'fine-focus sealed tube'
_diffrn_radiation_type MoK\a
_diffrn_radiation_wavelength 0.71073
_diffrn_reflns_av_R_equivalents 0.0465
_diffrn_reflns_av_sigmaI/netI 0.0945
_diffrn_reflns_limit_h_max 13
_diffrn_reflns_limit_h_min -13
_diffrn_reflns_limit_k_max 14
_diffrn_reflns_limit_k_min -13
_diffrn_reflns_limit_l_max 15
_diffrn_reflns_limit_l_min -16
_diffrn_reflns_number 9017
_diffrn_reflns_theta_full 28.26
_diffrn_reflns_theta_max 28.26
_diffrn_reflns_theta_min 1.92
_exptl_absorpt_coefficient_mu 0.166
_exptl_absorpt_correction_T_max 0.9804
_exptl_absorpt_correction_T_min 0.9692
_exptl_absorpt_correction_type multi-scan
_exptl_absorpt_process_details '(<i>SADABS</i>; Bruker, 1998)'
_exptl_crystal_colour colourless
_exptl_crystal_density_diffrn 1.122
_exptl_crystal_density_method 'not measured'
_exptl_crystal_description block
_exptl_crystal_F_000 380
_exptl_crystal_size_max 0.19
_exptl_crystal_size_mid 0.14
_exptl_crystal_size_min 0.12
_refine_diff_density_max 0.175
_refine_diff_density_min -0.200
_refine_ls_extinction_method none
_refine_ls_goodness_of_fit_ref 0.878
_refine_ls_hydrogen_treatment constr
_refine_ls_matrix_type full
_refine_ls_number_parameters 219
_refine_ls_number_reflns 4697
_refine_ls_number_restraints 0
_refine_ls_restrained_S_all 0.878
_refine_ls_R_factor_all 0.1590
_refine_ls_R_factor_gt 0.0654
_refine_ls_shift/su_max 0.000
_refine_ls_shift/su_mean 0.000
_refine_ls_structure_factor_coef Fsqd
_refine_ls_weighting_details 'calc w=1/[\s^2^(Fo^2^)+(0.1P)^2^+0.3399P] where P=(Fo^2^+2Fc^2^)/3'
_refine_ls_weighting_scheme calc
_refine_ls_wR_factor_gt 0.1575
_refine_ls_wR_factor_ref 0.2158
_reflns_number_gt 2103
_reflns_number_total 4697
_reflns_threshold_expression I>2\s(I)
_cod_data_source_file wn2273.cif
_cod_data_source_block I
_cod_database_code 2219458
_cod_database_fobs_code 2219458

loop_
_symmetry_equiv_pos_as_xyz
'x, y, z'
'-x, -y, -z'

loop_
_atom_site_type_symbol
_atom_site_label
_atom_site_fract_x
_atom_site_fract_y
_atom_site_fract_z
_atom_site_U_iso_or_equiv
_atom_site_adp_type
_atom_site_calc_flag
_atom_site_refinement_flags
_atom_site_occupancy
S S1 0.33860(11) 0.15552(12) 0.30395(9) 0.0638(3) Uani d . 1
O O1 -0.1114(3) 0.0731(3) 0.6134(2) 0.0669(8) Uani d . 1
N N1 0.1985(3) 0.2729(3) 0.4863(2) 0.0473(7) Uani d . 1
N N2 0.0978(3) 0.1230(3) 0.4780(2) 0.0514(7) Uani d . 1
H H2 0.1069 0.0683 0.4405 0.062 Uiso calc R 1
C C8 -0.0217(4) 0.1378(4) 0.5792(3) 0.0492(8) Uani d . 1
C C7 0.2013(4) 0.1900(4) 0.4349(3) 0.0465(8) Uani d . 1
C C13 0.0816(3) 0.2939(3) 0.5876(3) 0.0439(8) Uani d . 1
C C9 -0.0283(4) 0.2320(4) 0.6356(3) 0.0492(8) Uani d . 1
C C10 -0.1620(4) 0.2617(4) 0.7421(4) 0.0686(11) Uani d . 1
H H10 -0.1477 0.3255 0.7702 0.082 Uiso calc R 1
C C14 0.0877(4) 0.3902(4) 0.6429(3) 0.0522(9) Uani d . 1
H H14A -0.0149 0.4592 0.6585 0.063 Uiso calc R 1
H H14B 0.1521 0.4456 0.5817 0.063 Uiso calc R 1
C C6 0.4652(4) 0.2481(4) 0.2780(3) 0.0551(9) Uani d . 1
H H6 0.4021 0.3453 0.2833 0.066 Uiso calc R 1
C C15 0.1495(4) 0.3055(4) 0.7659(3) 0.0531(9) Uani d . 1
H H15 0.0998 0.2329 0.8188 0.064 Uiso calc R 1
C C5 0.5566(5) 0.2656(5) 0.1449(4) 0.0801(13) Uani d . 1
H H5A 0.4871 0.3252 0.0857 0.096 Uiso calc R 1
H H5B 0.6106 0.1706 0.1356 0.096 Uiso calc R 1
C C1 0.5698(4) 0.1675(4) 0.3730(4) 0.0675(11) Uani d . 1
H H1A 0.6276 0.0684 0.3734 0.081 Uiso calc R 1
H H1B 0.5087 0.1628 0.4566 0.081 Uiso calc R 1
C C20 0.3203(4) 0.2241(4) 0.7442(4) 0.0671(11) Uani d . 1
H H20A 0.3720 0.2930 0.6876 0.081 Uiso calc R 1
H H20B 0.3431 0.1559 0.7039 0.081 Uiso calc R 1
C C16 0.1092(5) 0.4041(5) 0.8375(4) 0.0779(12) Uani d . 1
H H16A 0.1537 0.4795 0.7857 0.094 Uiso calc R 1
H H16B -0.0014 0.4514 0.8545 0.094 Uiso calc R 1
C C18 0.3361(5) 0.2395(5) 0.9399(4) 0.0860(13) Uani d . 1
H H18A 0.3673 0.1805 1.0210 0.103 Uiso calc R 1
H H18B 0.3898 0.3084 0.8947 0.103 Uiso calc R 1
C C2 0.6803(5) 0.2449(5) 0.3405(4) 0.0806(13) Uani d . 1
H H2A 0.6225 0.3418 0.3455 0.097 Uiso calc R 1
H H2B 0.7477 0.1910 0.4013 0.097 Uiso calc R 1
C C4 0.6718(6) 0.3368(6) 0.1148(4) 0.1012(17) Uani d . 1
H H4A 0.7343 0.3389 0.0320 0.121 Uiso calc R 1
H H4B 0.6168 0.4369 0.1124 0.121 Uiso calc R 1
C C17 0.1662(5) 0.3218(6) 0.9600(4) 0.0909(15) Uani d . 1
H H17A 0.1430 0.3900 1.0003 0.109 Uiso calc R 1
H H17B 0.1131 0.2538 1.0158 0.109 Uiso calc R 1
C C19 0.3812(5) 0.1413(5) 0.8657(4) 0.0842(13) Uani d . 1
H H19A 0.4922 0.0985 0.8466 0.101 Uiso calc R 1
H H19B 0.3415 0.0624 0.9170 0.101 Uiso calc R 1
C C3 0.7749(5) 0.2569(6) 0.2104(6) 0.1060(18) Uani d . 1
H H3A 0.8383 0.1600 0.2068 0.127 Uiso calc R 1
H H3B 0.8420 0.3090 0.1908 0.127 Uiso calc R 1
C C12 -0.1652(6) 0.1229(6) 0.8561(4) 0.0948(15) Uani d . 1
H H12A -0.1853 0.0600 0.8335 0.142 Uiso calc R 1
H H12B -0.2446 0.1483 0.9239 0.142 Uiso calc R 1
H H12C -0.0679 0.0732 0.8823 0.142 Uiso calc R 1
C C11 -0.3132(4) 0.3452(5) 0.6950(5) 0.0978(16) Uani d . 1
H H11A -0.3070 0.4320 0.6245 0.147 Uiso calc R 1
H H11B -0.3949 0.3714 0.7613 0.147 Uiso calc R 1
H H11C -0.3330 0.2846 0.6694 0.147 Uiso calc R 1

loop_
_atom_site_aniso_label
_atom_site_aniso_U_11
_atom_site_aniso_U_22
_atom_site_aniso_U_33
_atom_site_aniso_U_12
_atom_site_aniso_U_13
_atom_site_aniso_U_23
S1 0.0637(6) 0.0911(8) 0.0556(6) -0.0395(6) 0.0099(4) -0.0446(6)
O1 0.0614(16) 0.088(2) 0.0772(18) -0.0426(15) 0.0112(13) -0.0516(16)
N1 0.0487(16) 0.0526(17) 0.0457(16) -0.0201(14) -0.0045(12) -0.0222(14)
N2 0.0519(16) 0.0645(19) 0.0499(16) -0.0248(15) 0.0003(13) -0.0329(15)
C8 0.0451(19) 0.059(2) 0.051(2) -0.0177(17) -0.0052(15) -0.0282(17)
C7 0.0478(19) 0.052(2) 0.0429(18) -0.0194(16) -0.0072(14) -0.0181(16)
C13 0.0449(18) 0.046(2) 0.0426(18) -0.0123(15) -0.0075(14) -0.0211(16)
C9 0.0432(18) 0.058(2) 0.053(2) -0.0192(16) -0.0007(15) -0.0295(17)
C10 0.063(2) 0.082(3) 0.080(3) -0.037(2) 0.018(2) -0.055(2)
C14 0.052(2) 0.053(2) 0.057(2) -0.0199(17) -0.0023(16) -0.0273(18)
C6 0.061(2) 0.054(2) 0.052(2) -0.0245(18) 0.0040(17) -0.0273(18)
C15 0.060(2) 0.062(2) 0.050(2) -0.0301(18) 0.0006(16) -0.0299(18)
C5 0.099(3) 0.096(3) 0.058(2) -0.060(3) 0.017(2) -0.036(2)
C1 0.058(2) 0.069(3) 0.072(3) -0.022(2) -0.015(2) -0.020(2)
C20 0.064(2) 0.076(3) 0.066(2) -0.013(2) -0.0122(19) -0.040(2)
C16 0.082(3) 0.091(3) 0.080(3) -0.021(2) -0.011(2) -0.060(3)
C18 0.093(3) 0.109(4) 0.074(3) -0.038(3) -0.018(2) -0.043(3)
C2 0.062(3) 0.075(3) 0.113(4) -0.023(2) -0.024(3) -0.035(3)
C4 0.130(4) 0.115(4) 0.079(3) -0.089(4) 0.035(3) -0.045(3)
C17 0.091(3) 0.128(4) 0.080(3) -0.033(3) -0.005(2) -0.072(3)
C19 0.080(3) 0.094(3) 0.082(3) -0.012(2) -0.026(2) -0.043(3)
C3 0.067(3) 0.101(4) 0.168(6) -0.042(3) 0.016(3) -0.078(4)
C12 0.112(4) 0.116(4) 0.066(3) -0.066(3) 0.029(3) -0.048(3)
C11 0.053(3) 0.095(4) 0.133(4) -0.021(2) 0.017(3) -0.062(3)

loop_
_atom_type_symbol
_atom_type_description
_atom_type_scat_dispersion_real
_atom_type_scat_dispersion_imag
_atom_type_scat_source
C C 0.0033 0.0016 'International Tables Vol C Tables 4.2.6.8 and 6.1.1.4'
H H 0.0000 0.0000 'International Tables Vol C Tables 4.2.6.8 and 6.1.1.4'
N N 0.0061 0.0033 'International Tables Vol C Tables 4.2.6.8 and 6.1.1.4'
O O 0.0106 0.0060 'International Tables Vol C Tables 4.2.6.8 and 6.1.1.4'
S S 0.1246 0.1234 'International Tables Vol C Tables 4.2.6.8 and 6.1.1.4'

loop_
_geom_angle_atom_site_label_1
_geom_angle_atom_site_label_2
_geom_angle_atom_site_label_3
_geom_angle
C7 S1 C6 103.08(16)
C7 N1 C13 117.1(3)
C7 N2 C8 123.4(3)
C7 N2 H2 118.3
C8 N2 H2 118.3
O1 C8 N2 119.8(3)
O1 C8 C9 125.8(3)
N2 C8 C9 114.4(3)
N1 C7 N2 122.9(3)
N1 C7 S1 123.0(3)
N2 C7 S1 114.1(2)
C9 C13 N1 123.6(3)
C9 C13 C14 122.5(3)
N1 C13 C14 113.8(3)
C13 C9 C8 118.6(3)
C13 C9 C10 123.7(3)
C8 C9 C10 117.7(3)
C9 C10 C11 110.7(3)
C9 C10 C12 112.6(3)
C11 C10 C12 112.1(3)
C9 C10 H10 107.0
C11 C10 H10 107.0
C12 C10 H10 107.0
C13 C14 C15 113.7(3)
C13 C14 H14A 108.8
C15 C14 H14A 108.8
C13 C14 H14B 108.8
C15 C14 H14B 108.8
H14A C14 H14B 107.7
C1 C6 C5 111.3(3)
C1 C6 S1 113.1(3)
C5 C6 S1 106.7(2)
C1 C6 H6 108.5
C5 C6 H6 108.5
S1 C6 H6 108.5
C20 C15 C16 110.4(3)
C20 C15 C14 112.2(3)
C16 C15 C14 111.6(3)
C20 C15 H15 107.5
C16 C15 H15 107.5
C14 C15 H15 107.5
C6 C5 C4 111.2(3)
C6 C5 H5A 109.4
C4 C5 H5A 109.4
C6 C5 H5B 109.4
C4 C5 H5B 109.4
H5A C5 H5B 108.0
C6 C1 C2 110.4(3)
C6 C1 H1A 109.6
C2 C1 H1A 109.6
C6 C1 H1B 109.6
C2 C1 H1B 109.6
H1A C1 H1B 108.1
C15 C20 C19 112.1(3)
C15 C20 H20A 109.2
C19 C20 H20A 109.2
C15 C20 H20B 109.2
C19 C20 H20B 109.2
H20A C20 H20B 107.9
C17 C16 C15 112.2(4)
C17 C16 H16A 109.2
C15 C16 H16A 109.2
C17 C16 H16B 109.2
C15 C16 H16B 109.2
H16A C16 H16B 107.9
C17 C18 C19 111.7(4)
C17 C18 H18A 109.3
C19 C18 H18A 109.3
C17 C18 H18B 109.3
C19 C18 H18B 109.3
H18A C18 H18B 107.9
C3 C2 C1 111.1(4)
C3 C2 H2A 109.4
C1 C2 H2A 109.4
C3 C2 H2B 109.4
C1 C2 H2B 109.4
H2A C2 H2B 108.0
C3 C4 C5 112.2(4)
C3 C4 H4A 109.2
C5 C4 H4A 109.2
C3 C4 H4B 109.2
C5 C4 H4B 109.2
H4A C4 H4B 107.9
C18 C17 C16 111.4(3)
C18 C17 H17A 109.3
C16 C17 H17A 109.3
C18 C17 H17B 109.3
C16 C17 H17B 109.3
H17A C17 H17B 108.0
C20 C19 C18 111.9(4)
C20 C19 H19A 109.2
C18 C19 H19A 109.2
C20 C19 H19B 109.2
C18 C19 H19B 109.2
H19A C19 H19B 107.9
C2 C3 C4 110.2(4)
C2 C3 H3A 109.6
C4 C3 H3A 109.6
C2 C3 H3B 109.6
C4 C3 H3B 109.6
H3A C3 H3B 108.1
C10 C12 H12A 109.5
C10 C12 H12B 109.5
H12A C12 H12B 109.5
C10 C12 H12C 109.5
H12A C12 H12C 109.5
H12B C12 H12C 109.5
C10 C11 H11A 109.5
C10 C11 H11B 109.5
H11A C11 H11B 109.5
C10 C11 H11C 109.5
H11A C11 H11C 109.5
H11B C11 H11C 109.5

loop_
_geom_bond_atom_site_label_1
_geom_bond_atom_site_label_2
_geom_bond_distance
S1 C7 1.748(3)
S1 C6 1.817(3)
O1 C8 1.233(4)
N1 C7 1.299(4)
N1 C13 1.381(4)
N2 C7 1.353(4)
N2 C8 1.383(4)
N2 H2 0.8600
C8 C9 1.441(4)
C13 C9 1.364(4)
C13 C14 1.512(4)
C9 C10 1.518(4)
C10 C11 1.523(6)
C10 C12 1.531(6)
C10 H10 0.9800
C14 C15 1.531(5)
C14 H14A 0.9700
C14 H14B 0.9700
C6 C1 1.514(5)
C6 C5 1.516(5)
C6 H6 0.9800
C15 C20 1.508(5)
C15 C16 1.511(5)
C15 H15 0.9800
C5 C4 1.521(6)
C5 H5A 0.9700
C5 H5B 0.9700
C1 C2 1.523(5)
C1 H1A 0.9700
C1 H1B 0.9700
C20 C19 1.513(5)
C20 H20A 0.9700
C20 H20B 0.9700
C16 C17 1.505(6)
C16 H16A 0.9700
C16 H16B 0.9700
C18 C17 1.502(6)
C18 C19 1.520(6)
C18 H18A 0.9700
C18 H18B 0.9700
C2 C3 1.503(6)
C2 H2A 0.9700
C2 H2B 0.9700
C4 C3 1.509(7)
C4 H4A 0.9700
C4 H4B 0.9700
C17 H17A 0.9700
C17 H17B 0.9700
C19 H19A 0.9700
C19 H19B 0.9700
C3 H3A 0.9700
C3 H3B 0.9700
C12 H12A 0.9600
C12 H12B 0.9600
C12 H12C 0.9600
C11 H11A 0.9600
C11 H11B 0.9600
C11 H11C 0.9600

loop_
_geom_hbond_atom_site_label_D
_geom_hbond_atom_site_label_H
_geom_hbond_atom_site_label_A
_geom_hbond_site_symmetry_A
_geom_hbond_distance_DH
_geom_hbond_distance_HA
_geom_hbond_distance_DA
_geom_hbond_angle_DHA
N2 H2 O1 2_556 0.86 1.91 2.761(4) 169.6
C11 H11C O1 ? 0.96 2.53 3.115(5) 119.2

loop_
_geom_torsion_atom_site_label_1
_geom_torsion_atom_site_label_2
_geom_torsion_atom_site_label_3
_geom_torsion_atom_site_label_4
_geom_torsion
C7 N2 C8 O1 -179.8(3)
C7 N2 C8 C9 0.3(5)
C13 N1 C7 N2 -1.4(5)
C13 N1 C7 S1 178.5(2)
C8 N2 C7 N1 1.0(5)
C8 N2 C7 S1 -178.9(2)
C6 S1 C7 N1 4.1(3)
C6 S1 C7 N2 -176.0(2)
C7 N1 C13 C9 0.4(5)
C7 N1 C13 C14 179.3(3)
N1 C13 C9 C8 0.9(5)
C14 C13 C9 C8 -177.9(3)
N1 C13 C9 C10 -176.4(3)
C14 C13 C9 C10 4.8(5)
O1 C8 C9 C13 179.0(3)
N2 C8 C9 C13 -1.2(5)
O1 C8 C9 C10 -3.6(5)
N2 C8 C9 C10 176.2(3)
C13 C9 C10 C11 112.6(4)
C8 C9 C10 C11 -64.7(4)
C13 C9 C10 C12 -121.1(4)
C8 C9 C10 C12 61.7(5)
C9 C13 C14 C15 75.8(4)
N1 C13 C14 C15 -103.1(3)
C7 S1 C6 C1 74.8(3)
C7 S1 C6 C5 -162.5(3)
C13 C14 C15 C20 73.0(4)
C13 C14 C15 C16 -162.6(3)
C1 C6 C5 C4 -53.9(5)
S1 C6 C5 C4 -177.7(3)
C5 C6 C1 C2 55.9(4)
S1 C6 C1 C2 176.0(3)
C16 C15 C20 C19 54.5(5)
C14 C15 C20 C19 179.6(3)
C20 C15 C16 C17 -55.8(5)
C14 C15 C16 C17 178.7(3)
C6 C1 C2 C3 -58.1(5)
C6 C5 C4 C3 54.0(5)
C19 C18 C17 C16 -53.6(5)
C15 C16 C17 C18 55.8(5)
C15 C20 C19 C18 -53.5(5)
C17 C18 C19 C20 52.6(5)
C1 C2 C3 C4 57.6(5)
C5 C4 C3 C2 -55.7(5)

loop_
_cod_related_entry_id
_cod_related_entry_database
_cod_related_entry_code
1 ChemSpider 24740593
